data_1533478
loop_
_publ_author_name
'Shi Hengzhen'
'Shan Yongkui'
'Dai Liyi'
'Liu Yuyan'
'Weng Linhong'

_publ_section_title
;
 Crystal structure of borophosphate with 61 screw axis helices
;
_journal_name_full 'Jiegon Huaxue'
_journal_page_first 391
_journal_page_last 394
_journal_volume 22
_journal_year 2003
_chemical_formula_sum 'B Co H6 Na O11 P2'
_chemical_name_systematic 'Na (Co (H2 O)2) (B P2 O8) (H2 O)'
_space_group_IT_number 178
_symmetry_space_group_name_Hall 'P 61 2 (0 0 5)'
_symmetry_space_group_name_H-M 'P 61 2 2'
_cell_angle_alpha 90
_cell_angle_beta 90
_cell_angle_gamma 120
_cell_formula_units_Z 6
_cell_length_a 9.447
_cell_length_b 9.447
_cell_length_c 15.83
_cell_volume 1223.487
_citation_journal_id_ASTM JHUADF
_cod_data_source_file ShiHengzhen_JHUADF_2003_1578.cif
_cod_data_source_block H6B1Co1Na1O11P2
_cod_original_sg_symbol_Hall 'P 61 2 (x,y,z+5/12)'
_cod_original_formula_sum 'H6 B1 Co1 Na1 O11 P2'
_cod_database_code 1533478

loop_
_symmetry_equiv_pos_as_xyz
x,y,z
x-y,x,z+1/6
-y,x-y,z+1/3
-x,-y,z+1/2
-x+y,-x,z+2/3
y,-x+y,z+5/6
-y,-x,-z+5/6
x-y,-y,-z
x,x-y,-z+1/6
y,x,-z+1/3
-x+y,y,-z+1/2
-x,-x+y,-z+2/3

loop_
_atom_site_label
_atom_site_type_symbol
_atom_site_fract_x
_atom_site_fract_y
_atom_site_fract_z
_atom_site_occupancy
_atom_site_U_iso_or_equiv
O3 O-2 0.7076 0.1974 0.0542 1 0.0
O4 O-2 0.9797 0.1946 0.2333 1 0.0
H2 H+1 0.68 0.145 0.1096 1 0.0
O2 O-2 0.0699 0.3854 0.0466 1 0.0
P1 P+5 0.831 0.2205 0.248 1 0.0
Co1 Co+2 0.8961 0.44805 0.0833 1 0.0
Na1 Na+1 0.8063 0.1937 -0.0833 1 0.0
O6 O-2 0.8666 0 0 1 0.0
O1 O-2 0.8625 0.3797 0.2101 1 0.0
B1 B+3 0.1527 0.3054 0.25 1 0.0
H1 H+1 0.601 0.181 0.038 1 0.0
O5 O-2 0.8168 0.236 0.3457 1 0.0
